data_7037593
loop_
_publ_author_name
'Deacon, Glen B.'
'Junk, Peter C.'
'Kelly, Rory P.'
'Wang, Jun'

_publ_section_title
;
 Exploring the effect of the Ln(III)/Ln(II) redox potential on C-F
 activation and on oxidation of some lanthanoid organoamides.
;
_journal_issue 4
_journal_name_full 'Dalton transactions (Cambridge, England : 2003)'
_journal_page_first 1422
_journal_page_last 1435
_journal_paper_doi 10.1039/c5dt04239a
_journal_volume 45
_journal_year 2016
_chemical_formula_moiety 'C28 H40 Eu F8 N4 O2'
_chemical_formula_sum 'C28 H40 Eu F8 N4 O2'
_chemical_formula_weight 768.60
_chemical_melting_point 178-184??C
_chemical_name_common '[Eu(p-HC6F4NC2H4NEt2)2(dme)] '
_chemical_name_systematic
;
 [Eu(p-HC6F4NC2H4NEt2)2(dme)]
;
_space_group_IT_number 14
_symmetry_cell_setting monoclinic
_symmetry_space_group_name_Hall '-P 2yn'
_symmetry_space_group_name_H-M 'P 1 21/n 1'
_atom_sites_solution_hydrogens geom
_atom_sites_solution_primary direct
_atom_sites_solution_secondary difmap
_audit_creation_method SHELXL-97
_audit_update_record
;
2015-10-28 deposited with the CCDC.
2015-12-04 downloaded from the CCDC.
;
_cell_angle_alpha 90.00
_cell_angle_beta 90.39(3)
_cell_angle_gamma 90.00
_cell_formula_units_Z 4
_cell_length_a 12.435(3)
_cell_length_b 18.083(4)
_cell_length_c 13.998(3)
_cell_measurement_reflns_used 62001
_cell_measurement_temperature 123(1)
_cell_measurement_theta_max 30.490
_cell_measurement_theta_min 1.126
_cell_volume 3147.5(12)
_computing_cell_refinement 'DENZO-SMN (Otwinowski & Minor, 1997)'
_computing_data_collection 'Collect (Hooft, 1999)'
_computing_data_reduction 'DENZO-SMN (Otwinowski & Minor, 1997)'
_computing_molecular_graphics 'X-Seed (Barbour, 1999)'
_computing_publication_material 'CIFTAB (Sheldrick, 1997)'
_computing_structure_refinement 'SHELXL-97 (Sheldrick, 1997)'
_computing_structure_solution 'SHELXS-97 (Sheldrick, 1990)'
_diffrn_ambient_temperature 123(1)
_diffrn_measured_fraction_theta_full 0.999
_diffrn_measured_fraction_theta_max 0.999
_diffrn_measurement_device_type 'Nonius KappaCCD'
_diffrn_measurement_method 'phi and omega scans'
_diffrn_radiation_monochromator graphite
_diffrn_radiation_source 'fine-focus sealed tube'
_diffrn_radiation_type MoK\a
_diffrn_radiation_wavelength 0.71073
_diffrn_reflns_av_R_equivalents 0.0560
_diffrn_reflns_av_sigmaI/netI 0.0253
_diffrn_reflns_limit_h_max 14
_diffrn_reflns_limit_h_min -14
_diffrn_reflns_limit_k_max 21
_diffrn_reflns_limit_k_min -21
_diffrn_reflns_limit_l_max 16
_diffrn_reflns_limit_l_min -16
_diffrn_reflns_number 42568
_diffrn_reflns_theta_full 25.00
_diffrn_reflns_theta_max 25.00
_diffrn_reflns_theta_min 1.13
_exptl_absorpt_coefficient_mu 2.072
_exptl_absorpt_correction_T_max 0.8355
_exptl_absorpt_correction_T_min 0.4558
_exptl_absorpt_correction_type empirical
_exptl_absorpt_process_details SORTAV
_exptl_crystal_colour 'bright yellow'
_exptl_crystal_density_diffrn 1.622
_exptl_crystal_density_method 'not measured'
_exptl_crystal_description rhombus
_exptl_crystal_F_000 1548
_exptl_crystal_size_max 0.45
_exptl_crystal_size_mid 0.25
_exptl_crystal_size_min 0.09
_refine_diff_density_max 1.543
_refine_diff_density_min -1.005
_refine_diff_density_rms 0.121
_refine_ls_extinction_expression Fc^*^=kFc[1+0.001xFc^2^\l^3^/sin(2\q)]^-1/4^
_refine_ls_extinction_method SHELXL
_refine_ls_goodness_of_fit_ref 1.034
_refine_ls_hydrogen_treatment constr
_refine_ls_matrix_type full
_refine_ls_number_parameters 395
_refine_ls_number_reflns 5542
_refine_ls_number_restraints 0
_refine_ls_restrained_S_all 1.034
_refine_ls_R_factor_all 0.0408
_refine_ls_R_factor_gt 0.0325
_refine_ls_shift/su_max 0.002
_refine_ls_shift/su_mean 0.000
_refine_ls_structure_factor_coef Fsqd
_refine_ls_weighting_details 'calc w=1/[\s^2^(Fo^2^)+(0.2000P)^2^+0.0000P] where P=(Fo^2^+2Fc^2^)/3'
_refine_ls_weighting_scheme calc
_refine_ls_wR_factor_gt 0.0903
_refine_ls_wR_factor_ref 0.0989
_reflns_number_gt 4452
_reflns_number_total 5542
_reflns_threshold_expression >2sigma(I)
_cod_data_source_file c5dt04239a1.cif
_cod_data_source_block added_by_encifer
_cod_depositor_comments
;
The following automatic conversions were performed:

'_exptl_absorpt_correction_type' value 'Empirical' changed to
'empirical' according to
/usr/data/users/saulius/crontab/automatic-downloads/rss-feeds/RSC/lib/dictionaries/cif_core.dic
dictionary named 'cif_core.dic' version 2.4.2 from 2011-04-26.

Automatic conversion script
Id: cif_fix_values 4268 2015-11-12 08:31:59Z antanas 

 Adding full bibliography for 7037593--7037603.cif.
;
_cod_original_cell_volume 3147.5(11)
_cod_original_sg_symbol_Hall -P2yn
_cod_original_sg_symbol_H-M P21/n
_cod_database_code 7037593

loop_
_symmetry_equiv_pos_as_xyz
'x, y, z'
'-x+1/2, y+1/2, -z+1/2'
'-x, -y, -z'
'x-1/2, -y-1/2, z-1/2'

loop_
_atom_site_label
_atom_site_type_symbol
_atom_site_fract_x
_atom_site_fract_y
_atom_site_fract_z
_atom_site_U_iso_or_equiv
_atom_site_adp_type
_atom_site_occupancy
_atom_site_symmetry_multiplicity
_atom_site_calc_flag
_atom_site_refinement_flags
Eu1 Eu 0.048048(11) 0.251029(6) 0.801139(10) 0.01590(9) Uani 1 1 d .
F1 F 0.24294(18) 0.25674(8) 0.72970(16) 0.0240(5) Uani 1 1 d .
O1 O 0.04478(17) 0.17993(12) 0.63528(15) 0.0230(5) Uani 1 1 d .
N1 N 0.1800(2) 0.34457(14) 0.87411(18) 0.0235(6) Uani 1 1 d .
C1 C 0.1438(3) 0.39223(18) 0.9522(2) 0.0279(7) Uani 1 1 d .
H1A H 0.1400 0.4441 0.9300 0.034 Uiso 1 1 calc R
H1B H 0.1958 0.3897 1.0060 0.034 Uiso 1 1 calc R
F2 F 0.43358(17) 0.26312(11) 0.64987(16) 0.0344(5) Uani 1 1 d .
O2 O 0.05397(17) 0.33190(12) 0.64008(15) 0.0225(5) Uani 1 1 d .
N2 N -0.0504(2) 0.35997(14) 0.91064(18) 0.0237(6) Uani 1 1 d .
C2 C 0.0335(3) 0.36724(19) 0.9857(2) 0.0251(7) Uani 1 1 d .
H2A H 0.0416 0.3188 1.0179 0.030 Uiso 1 1 calc R
H2B H 0.0077 0.4029 1.0340 0.030 Uiso 1 1 calc R
F3 F 0.54171(14) 0.44645(11) 0.87139(15) 0.0337(5) Uani 1 1 d .
N3 N -0.0842(2) 0.15805(13) 0.87100(17) 0.0226(6) Uani 1 1 d .
C3 C 0.2813(2) 0.35228(15) 0.8431(2) 0.0207(6) Uani 1 1 d .
F4 F 0.34901(14) 0.44900(10) 0.94630(13) 0.0346(4) Uani 1 1 d .
N4 N 0.1443(2) 0.13643(14) 0.90386(18) 0.0230(6) Uani 1 1 d .
C4 C 0.3166(2) 0.30672(16) 0.7661(2) 0.0227(6) Uani 1 1 d .
F5 F -0.14620(16) 0.24569(8) 0.72564(15) 0.0244(5) Uani 1 1 d .
C5 C 0.4151(2) 0.30903(17) 0.7253(2) 0.0264(7) Uani 1 1 d .
F6 F -0.3390(2) 0.24332(10) 0.64776(18) 0.0335(6) Uani 1 1 d .
C6 C 0.4954(2) 0.35607(17) 0.7578(2) 0.0297(7) Uani 1 1 d .
H6 H 0.5650 0.3576 0.7302 0.036 Uiso 1 1 calc R
F7 F -0.44877(15) 0.06084(11) 0.86904(15) 0.0358(5) Uani 1 1 d .
C7 C 0.4660(2) 0.40040(16) 0.8334(2) 0.0279(7) Uani 1 1 d .
F8 F -0.25674(15) 0.05837(10) 0.94538(13) 0.0394(5) Uani 1 1 d .
C8 C 0.3655(2) 0.40013(16) 0.8739(2) 0.0233(7) Uani 1 1 d .
C9 C -0.0720(3) 0.43205(16) 0.8654(2) 0.0300(7) Uani 1 1 d .
H9A H -0.0042 0.4515 0.8385 0.036 Uiso 1 1 calc R
H9B H -0.0964 0.4673 0.9149 0.036 Uiso 1 1 calc R
C10 C -0.1565(3) 0.4282(2) 0.7862(3) 0.0419(9) Uani 1 1 d .
H10A H -0.1351 0.3911 0.7390 0.063 Uiso 1 1 calc R
H10B H -0.1628 0.4766 0.7553 0.063 Uiso 1 1 calc R
H10C H -0.2260 0.4143 0.8136 0.063 Uiso 1 1 calc R
C11 C -0.1497(2) 0.32851(17) 0.9530(2) 0.0261(7) Uani 1 1 d .
H11A H -0.1305 0.2815 0.9852 0.031 Uiso 1 1 calc R
H11B H -0.2002 0.3164 0.9003 0.031 Uiso 1 1 calc R
C12 C -0.2088(3) 0.3771(2) 1.0246(3) 0.0376(8) Uani 1 1 d .
H12A H -0.1580 0.3944 1.0736 0.056 Uiso 1 1 calc R
H12B H -0.2660 0.3483 1.0548 0.056 Uiso 1 1 calc R
H12C H -0.2402 0.4197 0.9913 0.056 Uiso 1 1 calc R
C13 C -0.0492(3) 0.11054(18) 0.9496(2) 0.0275(7) Uani 1 1 d .
H13A H -0.0501 0.0582 0.9287 0.033 Uiso 1 1 calc R
H13B H -0.0994 0.1157 1.0038 0.033 Uiso 1 1 calc R
C14 C 0.0633(3) 0.1317(2) 0.9814(2) 0.0272(7) Uani 1 1 d .
H14A H 0.0599 0.1803 1.0139 0.033 Uiso 1 1 calc R
H14B H 0.0886 0.0950 1.0290 0.033 Uiso 1 1 calc R
C15 C -0.1858(2) 0.15161(15) 0.8398(2) 0.0224(6) Uani 1 1 d .
C16 C -0.2209(2) 0.19719(16) 0.7626(2) 0.0235(6) Uani 1 1 d .
C17 C -0.3207(2) 0.19669(17) 0.7226(2) 0.0266(7) Uani 1 1 d .
C18 C -0.4023(3) 0.15119(18) 0.7559(2) 0.0319(8) Uani 1 1 d .
H18 H -0.4725 0.1507 0.7287 0.038 Uiso 1 1 calc R
C19 C -0.3727(2) 0.10708(17) 0.8311(2) 0.0278(7) Uani 1 1 d .
C20 C -0.2720(2) 0.10577(16) 0.8716(2) 0.0247(7) Uani 1 1 d .
C21 C 0.1574(3) 0.06384(16) 0.8579(2) 0.0286(7) Uani 1 1 d .
H21A H 0.0867 0.0470 0.8334 0.034 Uiso 1 1 calc R
H21B H 0.1820 0.0277 0.9064 0.034 Uiso 1 1 calc R
C22 C 0.2370(3) 0.0647(2) 0.7762(2) 0.0376(8) Uani 1 1 d .
H22A H 0.2197 0.1056 0.7328 0.056 Uiso 1 1 calc R
H22B H 0.2327 0.0178 0.7413 0.056 Uiso 1 1 calc R
H22C H 0.3099 0.0712 0.8017 0.056 Uiso 1 1 calc R
C23 C 0.2481(2) 0.16476(17) 0.9433(2) 0.0263(7) Uani 1 1 d .
H23A H 0.2340 0.2126 0.9751 0.032 Uiso 1 1 calc R
H23B H 0.2968 0.1747 0.8890 0.032 Uiso 1 1 calc R
C24 C 0.3071(3) 0.11515(18) 1.0137(3) 0.0350(8) Uani 1 1 d .
H24A H 0.2584 0.1012 1.0654 0.052 Uiso 1 1 calc R
H24B H 0.3691 0.1417 1.0404 0.052 Uiso 1 1 calc R
H24C H 0.3319 0.0705 0.9808 0.052 Uiso 1 1 calc R
C25 C 0.0202(3) 0.2218(2) 0.5514(2) 0.0306(7) Uani 1 1 d .
H25A H -0.0580 0.2320 0.5482 0.037 Uiso 1 1 calc R
H25B H 0.0404 0.1934 0.4938 0.037 Uiso 1 1 calc R
C26 C 0.0817(3) 0.29318(18) 0.5549(2) 0.0296(7) Uani 1 1 d .
H26A H 0.1599 0.2830 0.5543 0.036 Uiso 1 1 calc R
H26B H 0.0637 0.3237 0.4983 0.036 Uiso 1 1 calc R
C27 C -0.0048(3) 0.10803(16) 0.6302(2) 0.0316(8) Uani 1 1 d .
H27A H -0.0819 0.1137 0.6168 0.047 Uiso 1 1 calc R
H27B H 0.0051 0.0823 0.6913 0.047 Uiso 1 1 calc R
H27C H 0.0285 0.0792 0.5791 0.047 Uiso 1 1 calc R
C28 C 0.1017(3) 0.40420(17) 0.6407(2) 0.0322(8) Uani 1 1 d .
H28A H 0.1798 0.3997 0.6340 0.048 Uiso 1 1 calc R
H28B H 0.0853 0.4290 0.7012 0.048 Uiso 1 1 calc R
H28C H 0.0726 0.4333 0.5875 0.048 Uiso 1 1 calc R

loop_
_atom_site_aniso_label
_atom_site_aniso_U_11
_atom_site_aniso_U_22
_atom_site_aniso_U_33
_atom_site_aniso_U_23
_atom_site_aniso_U_13
_atom_site_aniso_U_12
Eu1 0.01579(13) 0.01472(14) 0.01720(14) -0.00010(5) 0.00120(8) -0.00182(5)
F1 0.0196(11) 0.0267(11) 0.0257(12) -0.0079(7) 0.0020(9) -0.0033(7)
O1 0.0271(12) 0.0209(11) 0.0209(11) -0.0041(9) -0.0011(9) -0.0015(9)
N1 0.0231(13) 0.0247(14) 0.0229(13) -0.0026(11) 0.0011(11) -0.0033(11)
C1 0.0251(17) 0.0300(18) 0.0287(18) -0.0093(14) 0.0041(14) -0.0047(14)
F2 0.0243(10) 0.0483(12) 0.0306(12) -0.0131(9) 0.0053(9) 0.0011(8)
O2 0.0255(11) 0.0208(11) 0.0214(11) 0.0029(9) 0.0042(9) -0.0004(9)
N2 0.0239(14) 0.0222(14) 0.0250(14) 0.0014(11) 0.0050(11) -0.0022(11)
C2 0.0282(17) 0.0262(18) 0.0208(16) -0.0039(13) 0.0027(13) 0.0001(14)
F3 0.0225(10) 0.0285(11) 0.0500(13) -0.0062(9) -0.0026(9) -0.0075(8)
N3 0.0239(13) 0.0206(13) 0.0234(14) 0.0022(11) 0.0018(11) -0.0008(11)
C3 0.0212(15) 0.0166(14) 0.0243(15) 0.0031(12) 0.0002(12) -0.0001(12)
F4 0.0320(10) 0.0316(10) 0.0403(11) -0.0109(9) 0.0012(8) -0.0048(8)
N4 0.0257(14) 0.0212(14) 0.0222(14) 0.0013(11) -0.0026(11) -0.0002(11)
C4 0.0228(15) 0.0206(15) 0.0245(16) -0.0013(12) -0.0022(12) -0.0024(12)
F5 0.0179(10) 0.0257(11) 0.0295(12) 0.0081(6) 0.0001(9) -0.0038(6)
C5 0.0269(17) 0.0266(17) 0.0257(16) -0.0004(13) 0.0017(13) 0.0051(14)
F6 0.0234(12) 0.0461(14) 0.0310(13) 0.0103(8) -0.0043(10) 0.0013(8)
C6 0.0200(16) 0.0332(18) 0.0361(18) 0.0018(15) 0.0037(14) -0.0016(14)
F7 0.0255(10) 0.0374(12) 0.0444(12) -0.0011(9) 0.0078(9) -0.0143(9)
C7 0.0251(17) 0.0217(16) 0.0369(19) 0.0035(14) -0.0032(14) -0.0040(13)
F8 0.0381(11) 0.0364(11) 0.0436(12) 0.0133(9) 0.0012(9) -0.0100(9)
C8 0.0271(16) 0.0180(15) 0.0246(16) -0.0032(12) -0.0016(13) 0.0008(12)
C9 0.0332(18) 0.0245(17) 0.0324(18) 0.0002(14) 0.0094(14) 0.0000(14)
C10 0.048(2) 0.037(2) 0.041(2) 0.0132(17) 0.0014(17) 0.0061(17)
C11 0.0238(16) 0.0269(16) 0.0276(17) -0.0024(13) 0.0042(13) -0.0037(13)
C12 0.0319(19) 0.038(2) 0.043(2) -0.0083(17) 0.0175(15) -0.0055(15)
C13 0.0262(17) 0.0297(18) 0.0267(17) 0.0048(14) 0.0015(14) -0.0030(14)
C14 0.0322(19) 0.0267(18) 0.0228(17) 0.0010(14) 0.0014(14) 0.0003(15)
C15 0.0256(16) 0.0166(15) 0.0249(16) -0.0032(12) 0.0039(13) 0.0008(12)
C16 0.0208(15) 0.0228(16) 0.0270(16) -0.0026(13) 0.0044(12) -0.0050(13)
C17 0.0267(17) 0.0287(17) 0.0245(16) -0.0006(14) 0.0010(13) 0.0022(14)
C18 0.0214(16) 0.041(2) 0.0332(18) -0.0065(15) 0.0006(14) -0.0037(14)
C19 0.0241(17) 0.0253(17) 0.0341(18) -0.0080(14) 0.0097(14) -0.0083(13)
C20 0.0299(17) 0.0193(15) 0.0249(16) 0.0003(13) 0.0042(13) -0.0021(13)
C21 0.0320(18) 0.0230(16) 0.0309(18) 0.0005(14) -0.0040(14) 0.0008(13)
C22 0.038(2) 0.036(2) 0.038(2) -0.0040(16) -0.0007(16) 0.0066(16)
C23 0.0248(17) 0.0247(16) 0.0293(17) 0.0018(13) -0.0045(13) -0.0002(13)
C24 0.0322(19) 0.0320(19) 0.041(2) 0.0037(16) -0.0123(16) -0.0031(15)
C25 0.038(2) 0.0311(18) 0.0226(17) -0.0045(15) 0.0002(15) 0.0024(16)
C26 0.0371(19) 0.0298(18) 0.0220(16) 0.0018(14) 0.0035(14) 0.0025(15)
C27 0.042(2) 0.0208(16) 0.0316(18) -0.0031(14) -0.0002(15) -0.0035(15)
C28 0.040(2) 0.0225(17) 0.0338(19) 0.0056(14) 0.0057(15) -0.0001(15)

loop_
_atom_type_symbol
_atom_type_description
_atom_type_scat_dispersion_real
_atom_type_scat_dispersion_imag
_atom_type_scat_source
C C 0.0033 0.0016 'International Tables Vol C Tables 4.2.6.8 and 6.1.1.4'
H H 0.0000 0.0000 'International Tables Vol C Tables 4.2.6.8 and 6.1.1.4'
N N 0.0061 0.0033 'International Tables Vol C Tables 4.2.6.8 and 6.1.1.4'
O O 0.0106 0.0060 'International Tables Vol C Tables 4.2.6.8 and 6.1.1.4'
F F 0.0171 0.0103 'International Tables Vol C Tables 4.2.6.8 and 6.1.1.4'
Eu Eu -0.1578 3.6682 'International Tables Vol C Tables 4.2.6.8 and 6.1.1.4'

loop_
_geom_angle_atom_site_label_1
_geom_angle_atom_site_label_2
_geom_angle_atom_site_label_3
_geom_angle
N3 Eu1 N1 133.99(8)
N3 Eu1 F1 140.32(7)
N1 Eu1 F1 62.40(7)
N3 Eu1 F5 62.45(7)
N1 Eu1 F5 140.11(7)
F1 Eu1 F5 133.98(7)
N3 Eu1 O1 90.58(7)
N1 Eu1 O1 132.37(8)
F1 Eu1 O1 72.24(7)
F5 Eu1 O1 67.82(7)
N3 Eu1 O2 134.53(7)
N1 Eu1 O2 87.37(8)
F1 Eu1 O2 68.23(7)
F5 Eu1 O2 73.36(6)
O1 Eu1 O2 61.99(8)
N3 Eu1 N2 88.18(8)
N1 Eu1 N2 66.21(8)
F1 Eu1 N2 126.24(6)
F5 Eu1 N2 80.86(7)
O1 Eu1 N2 145.09(7)
O2 Eu1 N2 95.25(7)
N3 Eu1 N4 65.66(8)
N1 Eu1 N4 90.78(8)
F1 Eu1 N4 80.32(7)
F5 Eu1 N4 124.71(6)
O1 Eu1 N4 95.45(7)
O2 Eu1 N4 145.36(7)
N2 Eu1 N4 115.52(7)
C4 F1 Eu1 119.71(17)
C25 O1 C27 110.4(2)
C25 O1 Eu1 117.68(18)
C27 O1 Eu1 118.97(18)
C3 N1 C1 118.3(2)
C3 N1 Eu1 122.61(19)
C1 N1 Eu1 119.08(18)
N1 C1 C2 109.7(3)
N1 C1 H1A 109.7
C2 C1 H1A 109.7
N1 C1 H1B 109.7
C2 C1 H1B 109.7
H1A C1 H1B 108.2
C26 O2 C28 110.5(2)
C26 O2 Eu1 116.22(17)
C28 O2 Eu1 120.24(18)
C9 N2 C2 110.6(2)
C9 N2 C11 111.2(2)
C2 N2 C11 109.5(2)
C9 N2 Eu1 117.96(18)
C2 N2 Eu1 98.23(18)
C11 N2 Eu1 108.57(17)
N2 C2 C1 116.1(3)
N2 C2 H2A 108.3
C1 C2 H2A 108.3
N2 C2 H2B 108.3
C1 C2 H2B 108.3
H2A C2 H2B 107.4
C15 N3 C13 118.0(2)
C15 N3 Eu1 122.79(19)
C13 N3 Eu1 119.15(18)
N1 C3 C8 130.9(3)
N1 C3 C4 118.6(3)
C8 C3 C4 110.5(3)
C21 N4 C14 110.2(2)
C21 N4 C23 111.7(2)
C14 N4 C23 109.8(2)
C21 N4 Eu1 119.10(18)
C14 N4 Eu1 97.39(18)
C23 N4 Eu1 107.63(17)
C5 C4 F1 117.6(3)
C5 C4 C3 125.7(3)
F1 C4 C3 116.7(2)
C16 F5 Eu1 119.40(16)
C4 C5 F2 117.7(3)
C4 C5 C6 122.1(3)
F2 C5 C6 120.1(3)
C7 C6 C5 114.4(3)
C7 C6 H6 122.8
C5 C6 H6 122.8
F3 C7 C8 118.0(3)
F3 C7 C6 117.9(3)
C8 C7 C6 124.1(3)
F4 C8 C7 116.5(3)
F4 C8 C3 120.4(3)
C7 C8 C3 123.1(3)
N2 C9 C10 113.2(3)
N2 C9 H9A 108.9
C10 C9 H9A 108.9
N2 C9 H9B 108.9
C10 C9 H9B 108.9
H9A C9 H9B 107.7
C9 C10 H10A 109.5
C9 C10 H10B 109.5
H10A C10 H10B 109.5
C9 C10 H10C 109.5
H10A C10 H10C 109.5
H10B C10 H10C 109.5
N2 C11 C12 116.6(3)
N2 C11 H11A 108.2
C12 C11 H11A 108.2
N2 C11 H11B 108.2
C12 C11 H11B 108.2
H11A C11 H11B 107.3
C11 C12 H12A 109.5
C11 C12 H12B 109.5
H12A C12 H12B 109.5
C11 C12 H12C 109.5
H12A C12 H12C 109.5
H12B C12 H12C 109.5
N3 C13 C14 110.0(3)
N3 C13 H13A 109.7
C14 C13 H13A 109.7
N3 C13 H13B 109.7
C14 C13 H13B 109.7
H13A C13 H13B 108.2
N4 C14 C13 115.4(3)
N4 C14 H14A 108.4
C13 C14 H14A 108.4
N4 C14 H14B 108.4
C13 C14 H14B 108.4
H14A C14 H14B 107.5
N3 C15 C16 118.7(3)
N3 C15 C20 131.1(3)
C16 C15 C20 110.2(3)
C17 C16 F5 117.7(3)
C17 C16 C15 125.7(3)
F5 C16 C15 116.6(2)
C16 C17 F6 117.4(3)
C16 C17 C18 122.2(3)
F6 C17 C18 120.3(3)
C19 C18 C17 114.2(3)
C19 C18 H18 122.9
C17 C18 H18 122.9
C18 C19 F7 118.1(3)
C18 C19 C20 124.6(3)
F7 C19 C20 117.3(3)
F8 C20 C19 116.7(3)
F8 C20 C15 120.2(3)
C19 C20 C15 123.1(3)
N4 C21 C22 113.3(3)
N4 C21 H21A 108.9
C22 C21 H21A 108.9
N4 C21 H21B 108.9
C22 C21 H21B 108.9
H21A C21 H21B 107.7
C21 C22 H22A 109.5
C21 C22 H22B 109.5
H22A C22 H22B 109.5
C21 C22 H22C 109.5
H22A C22 H22C 109.5
H22B C22 H22C 109.5
N4 C23 C24 116.8(3)
N4 C23 H23A 108.1
C24 C23 H23A 108.1
N4 C23 H23B 108.1
C24 C23 H23B 108.1
H23A C23 H23B 107.3
C23 C24 H24A 109.5
C23 C24 H24B 109.5
H24A C24 H24B 109.5
C23 C24 H24C 109.5
H24A C24 H24C 109.5
H24B C24 H24C 109.5
O1 C25 C26 108.8(3)
O1 C25 H25A 109.9
C26 C25 H25A 109.9
O1 C25 H25B 109.9
C26 C25 H25B 109.9
H25A C25 H25B 108.3
O2 C26 C25 108.9(3)
O2 C26 H26A 109.9
C25 C26 H26A 109.9
O2 C26 H26B 109.9
C25 C26 H26B 109.9
H26A C26 H26B 108.3
O1 C27 H27A 109.5
O1 C27 H27B 109.5
H27A C27 H27B 109.5
O1 C27 H27C 109.5
H27A C27 H27C 109.5
H27B C27 H27C 109.5
O2 C28 H28A 109.5
O2 C28 H28B 109.5
H28A C28 H28B 109.5
O2 C28 H28C 109.5
H28A C28 H28C 109.5
H28B C28 H28C 109.5

loop_
_geom_bond_atom_site_label_1
_geom_bond_atom_site_label_2
_geom_bond_distance
Eu1 N3 2.551(2)
Eu1 N1 2.564(3)
Eu1 F1 2.630(2)
Eu1 F5 2.632(2)
Eu1 O1 2.654(2)
Eu1 O2 2.689(2)
Eu1 N2 2.785(3)
Eu1 N4 2.788(3)
F1 C4 1.381(3)
O1 C25 1.428(4)
O1 C27 1.441(4)
N1 C3 1.343(4)
N1 C1 1.465(4)
C1 C2 1.521(4)
C1 H1A 0.9900
C1 H1B 0.9900
F2 C5 1.364(4)
O2 C26 1.427(4)
O2 C28 1.436(4)
N2 C9 1.473(4)
N2 C2 1.481(4)
N2 C11 1.487(4)
C2 H2A 0.9900
C2 H2B 0.9900
F3 C7 1.362(4)
N3 C15 1.339(4)
N3 C13 1.460(4)
C3 C8 1.423(4)
C3 C4 1.427(4)
F4 C8 1.361(3)
N4 C21 1.471(4)
N4 C14 1.488(4)
N4 C23 1.492(4)
C4 C5 1.355(4)
F5 C16 1.381(3)
C5 C6 1.387(4)
F6 C17 1.363(4)
C6 C7 1.379(4)
C6 H6 0.9500
F7 C19 1.372(3)
C7 C8 1.376(4)
F8 C20 1.354(3)
C9 C10 1.524(5)
C9 H9A 0.9900
C9 H9B 0.9900
C10 H10A 0.9800
C10 H10B 0.9800
C10 H10C 0.9800
C11 C12 1.524(4)
C11 H11A 0.9900
C11 H11B 0.9900
C12 H12A 0.9800
C12 H12B 0.9800
C12 H12C 0.9800
C13 C14 1.515(5)
C13 H13A 0.9900
C13 H13B 0.9900
C14 H14A 0.9900
C14 H14B 0.9900
C15 C16 1.425(4)
C15 C20 1.428(4)
C16 C17 1.357(4)
C17 C18 1.389(4)
C18 C19 1.369(5)
C18 H18 0.9500
C19 C20 1.372(4)
C21 C22 1.517(5)
C21 H21A 0.9900
C21 H21B 0.9900
C22 H22A 0.9800
C22 H22B 0.9800
C22 H22C 0.9800
C23 C24 1.518(4)
C23 H23A 0.9900
C23 H23B 0.9900
C24 H24A 0.9800
C24 H24B 0.9800
C24 H24C 0.9800
C25 C26 1.502(5)
C25 H25A 0.9900
C25 H25B 0.9900
C26 H26A 0.9900
C26 H26B 0.9900
C27 H27A 0.9800
C27 H27B 0.9800
C27 H27C 0.9800
C28 H28A 0.9800
C28 H28B 0.9800
C28 H28C 0.9800
